data_7105530
loop_
_publ_author_name
'Bain, Lindsay'
'Bullock, Sam'
'Harding, Lindsay'
'Riis-Johannessen, T.'
'Midgley, Gary'
'Rice, Craig R.'
'Whitehead, Martina'

_publ_section_title
;
 Controlling the formation of metallosupramolecular assemblies by metal
 ionic radii
;
_journal_issue 20
_journal_name_full 'Chemical Communications'
_journal_page_first 3496
_journal_paper_doi 10.1039/b920840b
_journal_volume 46
_journal_year 2010
_chemical_formula_moiety '[Cd2(C32H20N6S2)2][ClO4]4.2CH2Cl2'
_chemical_formula_sum 'C66 H44 Cd2 Cl8 N12 O16 S4'
_chemical_formula_weight 1897.77
_chemical_name_systematic
;
?
;
_space_group_IT_number 15
_symmetry_cell_setting monoclinic
_symmetry_space_group_name_Hall '-C 2yc'
_symmetry_space_group_name_H-M 'C 1 2/c 1'
_atom_sites_solution_hydrogens geom
_atom_sites_solution_primary direct
_atom_sites_solution_secondary difmap
_audit_creation_method SHELXL-97
_cell_angle_alpha 90.00
_cell_angle_beta 112.7890(10)
_cell_angle_gamma 90.00
_cell_formula_units_Z 4
_cell_length_a 24.3339(8)
_cell_length_b 12.1082(4)
_cell_length_c 28.2739(12)
_cell_measurement_reflns_used 1000
_cell_measurement_temperature 100(2)
_cell_measurement_theta_max 25.6
_cell_measurement_theta_min 1.8
_cell_volume 7680.3(5)
_computing_cell_refinement 'SAINT (Bruker, 2001)'
_computing_data_collection 'SMART (Bruker, 2001)'
_computing_data_reduction 'SHELXTL (Bruker, 2001)'
_computing_molecular_graphics 'SHELXTL (Bruker, 2001)'
_computing_publication_material 'SHELXTL (Bruker, 2001)'
_computing_structure_refinement 'SHELXTL (Bruker, 2001)'
_computing_structure_solution 'SHELXTL (Bruker, 2001)'
_diffrn_ambient_temperature 100(2)
_diffrn_detector_area_resol_mean 5.6
_diffrn_measured_fraction_theta_full 0.998
_diffrn_measured_fraction_theta_max 0.998
_diffrn_measurement_device_type 'CCD area detector'
_diffrn_measurement_method 'frames each covering 0.3\% in\w'
_diffrn_radiation_monochromator graphite
_diffrn_radiation_source 'fine-focus sealed tube'
_diffrn_radiation_type MoK\a
_diffrn_radiation_wavelength 0.71073
_diffrn_reflns_av_R_equivalents 0.0318
_diffrn_reflns_av_sigmaI/netI 0.0317
_diffrn_reflns_limit_h_max 29
_diffrn_reflns_limit_h_min -29
_diffrn_reflns_limit_k_max 9
_diffrn_reflns_limit_k_min -14
_diffrn_reflns_limit_l_max 34
_diffrn_reflns_limit_l_min -34
_diffrn_reflns_number 27701
_diffrn_reflns_theta_full 25.68
_diffrn_reflns_theta_max 25.68
_diffrn_reflns_theta_min 1.82
_exptl_absorpt_coefficient_mu 1.013
_exptl_absorpt_correction_T_max 1.00000
_exptl_absorpt_correction_T_min 0.94532
_exptl_absorpt_correction_type multi-scan
_exptl_absorpt_process_details 'SADABS (Sheldrick, 1996)'
_exptl_crystal_colour colourless
_exptl_crystal_density_diffrn 1.641
_exptl_crystal_density_method 'not measured'
_exptl_crystal_description block
_exptl_crystal_F_000 3792
_exptl_crystal_size_max 0.1
_exptl_crystal_size_mid 0.09
_exptl_crystal_size_min 0.08
_platon_squeeze_details
;
;
_refine_diff_density_max 3.682
_refine_diff_density_min -1.318
_refine_diff_density_rms 0.146
_refine_ls_extinction_method none
_refine_ls_goodness_of_fit_ref 1.038
_refine_ls_hydrogen_treatment constr
_refine_ls_matrix_type full
_refine_ls_number_parameters 461
_refine_ls_number_reflns 7282
_refine_ls_number_restraints 0
_refine_ls_restrained_S_all 1.038
_refine_ls_R_factor_all 0.0676
_refine_ls_R_factor_gt 0.0586
_refine_ls_shift/su_max 0.000
_refine_ls_shift/su_mean 0.000
_refine_ls_structure_factor_coef Fsqd
_refine_ls_weighting_details 'calc w=1/[\s^2^(Fo^2^)+(0.0744P)^2^+123.0856P] where P=(Fo^2^+2Fc^2^)/3'
_refine_ls_weighting_scheme calc
_refine_ls_wR_factor_gt 0.1606
_refine_ls_wR_factor_ref 0.1648
_reflns_number_gt 6029
_reflns_number_total 7282
_reflns_threshold_expression >2sigma(I)
_cod_data_source_file b920840b.txt
_cod_data_source_block 1
_cod_depositor_comments
;
The following automatic conversions were performed:
'_symmetry_cell_setting' value 'Monoclinic' changed to 'monoclinic'
according to '/home/saulius/struct/CIF-dictionaries/cif_core.dic'
dictionary named 'cif_core.dic' version 2.4.1 from 2010-06-29.

Automatic conversion script
Id: cif_fix_enum 1527 2010-12-29 10:47:43Z saulius 
;
_cod_original_sg_symbol_H-M C2/c
_cod_database_code 7105530

loop_
_symmetry_equiv_pos_as_xyz
'x, y, z'
'-x, y, -z+1/2'
'x+1/2, y+1/2, z'
'-x+1/2, y+1/2, -z+1/2'
'-x, -y, -z'
'x, -y, z-1/2'
'-x+1/2, -y+1/2, -z'
'x+1/2, -y+1/2, z-1/2'

loop_
_atom_site_label
_atom_site_type_symbol
_atom_site_fract_x
_atom_site_fract_y
_atom_site_fract_z
_atom_site_U_iso_or_equiv
_atom_site_adp_type
_atom_site_occupancy
_atom_site_symmetry_multiplicity
_atom_site_calc_flag
_atom_site_refinement_flags
_atom_site_disorder_assembly
_atom_site_disorder_group
Cd1 Cd 1.0000 0.28438(4) 0.2500 0.01756(16) Uani 1 2 d S . .
Cd2 Cd 1.0000 0.77279(4) 0.2500 0.01697(16) Uani 1 2 d S . .
N11 N 0.9622(2) 0.1782(4) 0.17390(19) 0.0261(11) Uani 1 1 d . . .
C12 C 0.9913(3) 0.1854(5) 0.1426(2) 0.0241(12) Uani 1 1 d . . .
C13 C 0.9643(3) 0.1592(6) 0.0910(2) 0.0344(15) Uani 1 1 d . . .
H4 H 0.9854 0.1650 0.0699 0.041 Uiso 1 1 calc R . .
C14 C 0.9055(3) 0.1244(6) 0.0713(3) 0.0422(17) Uani 1 1 d . . .
H3 H 0.8861 0.1094 0.0364 0.051 Uiso 1 1 calc R . .
C15 C 0.8758(3) 0.1120(6) 0.1040(3) 0.0417(17) Uani 1 1 d . . .
H2 H 0.8372 0.0844 0.0922 0.050 Uiso 1 1 calc R . .
C16 C 0.9053(3) 0.1418(5) 0.1544(3) 0.0338(15) Uani 1 1 d . . .
H1 H 0.8850 0.1366 0.1762 0.041 Uiso 1 1 calc R . .
N21 N 1.06907(19) 0.2735(4) 0.21279(18) 0.0187(9) Uani 1 1 d . . .
C22 C 1.1245(2) 0.3137(4) 0.2378(2) 0.0227(12) Uani 1 1 d . . .
C23 C 1.1677(3) 0.3078(5) 0.2169(3) 0.0328(15) Uani 1 1 d . . .
H31 H 1.2059 0.3354 0.2344 0.039 Uiso 1 1 calc R . .
C24 C 1.1519(3) 0.2600(6) 0.1698(3) 0.0408(17) Uani 1 1 d . . .
H32 H 1.1798 0.2552 0.1548 0.049 Uiso 1 1 calc R . .
C25 C 1.0952(3) 0.2188(5) 0.1439(3) 0.0351(15) Uani 1 1 d . . .
H33 H 1.0850 0.1854 0.1120 0.042 Uiso 1 1 calc R . .
C26 C 1.0541(3) 0.2281(5) 0.1662(2) 0.0231(12) Uani 1 1 d . . .
N31 N 1.08786(19) 0.3907(4) 0.29858(17) 0.0205(10) Uani 1 1 d . . .
C32 C 1.1337(2) 0.3632(5) 0.2876(2) 0.0250(13) Uani 1 1 d . . .
S33 S 1.20172(6) 0.38846(14) 0.33544(7) 0.0363(4) Uani 1 1 d . . .
C34 C 1.1669(3) 0.4379(5) 0.3735(3) 0.0318(14) Uani 1 1 d . . .
H10 H 1.1863 0.4636 0.4069 0.038 Uiso 1 1 calc R . .
C35 C 1.1065(3) 0.4339(5) 0.3476(2) 0.0268(13) Uani 1 1 d . . .
C41 C 1.0104(3) 0.5247(4) 0.3270(2) 0.0220(11) Uani 1 1 d . . .
H16 H 1.0101 0.5365 0.2944 0.026 Uiso 1 1 calc R . .
C42 C 1.0598(3) 0.4724(5) 0.3640(2) 0.0265(13) Uani 1 1 d . . .
C43 C 1.0603(4) 0.4556(7) 0.4128(3) 0.0476(19) Uani 1 1 d . . .
H100 H 1.0931 0.4232 0.4384 0.057 Uiso 1 1 calc R . .
C44 C 1.0107(4) 0.4883(8) 0.4227(3) 0.057(2) Uani 1 1 d . . .
H13 H 1.0102 0.4751 0.4549 0.068 Uiso 1 1 calc R . .
C45 C 0.9628(4) 0.5392(7) 0.3861(3) 0.049(2) Uani 1 1 d . . .
H14 H 0.9306 0.5605 0.3939 0.058 Uiso 1 1 calc R . .
C46 C 0.9619(3) 0.5592(5) 0.3374(2) 0.0264(13) Uani 1 1 d . . .
N51 N 0.92009(19) 0.6539(4) 0.25472(17) 0.0205(10) Uani 1 1 d . . .
C52 C 0.8689(2) 0.6826(5) 0.2177(2) 0.0221(12) Uani 1 1 d . . .
S53 S 0.80763(6) 0.65693(15) 0.23159(7) 0.0342(4) Uani 1 1 d . . .
C54 C 0.8527(3) 0.6040(5) 0.2901(3) 0.0323(14) Uani 1 1 d . . .
H18 H 0.8394 0.5769 0.3146 0.039 Uiso 1 1 calc R . .
C55 C 0.9111(3) 0.6076(5) 0.2955(2) 0.0246(12) Uani 1 1 d . . .
N61 N 0.9201(2) 0.7739(4) 0.17342(18) 0.0204(10) Uani 1 1 d . . .
C62 C 0.8674(2) 0.7328(5) 0.1702(2) 0.0244(12) Uani 1 1 d . . .
C63 C 0.8179(3) 0.7336(5) 0.1248(3) 0.0331(15) Uani 1 1 d . . .
H28 H 0.7821 0.7029 0.1229 0.040 Uiso 1 1 calc R . .
C64 C 0.8227(3) 0.7806(6) 0.0825(3) 0.0387(17) Uani 1 1 d . . .
H27 H 0.7896 0.7838 0.0518 0.046 Uiso 1 1 calc R . .
C65 C 0.8762(3) 0.8230(6) 0.0853(2) 0.0362(16) Uani 1 1 d . . .
H26 H 0.8795 0.8548 0.0566 0.043 Uiso 1 1 calc R . .
C66 C 0.9257(3) 0.8178(5) 0.1320(2) 0.0265(13) Uani 1 1 d . . .
N71 N 1.0249(2) 0.8690(4) 0.18803(18) 0.0233(10) Uani 1 1 d . . .
C72 C 0.9857(3) 0.8589(5) 0.1392(2) 0.0252(12) Uani 1 1 d . . .
C73 C 1.0008(3) 0.8856(6) 0.0981(3) 0.0355(15) Uani 1 1 d . . .
H25 H 0.9727 0.8797 0.0647 0.043 Uiso 1 1 calc R . .
C74 C 1.0581(3) 0.9210(6) 0.1073(3) 0.0398(16) Uani 1 1 d . . .
H24 H 1.0694 0.9378 0.0802 0.048 Uiso 1 1 calc R . .
C75 C 1.0985(3) 0.9311(6) 0.1579(3) 0.0371(16) Uani 1 1 d . . .
H23 H 1.1373 0.9548 0.1653 0.045 Uiso 1 1 calc R . .
C76 C 1.0801(3) 0.9055(5) 0.1960(2) 0.0281(13) Uani 1 1 d . . .
H22 H 1.1071 0.9136 0.2297 0.034 Uiso 1 1 calc R . .
Cl1A Cl 0.72096(6) 0.51131(12) 0.30997(6) 0.0263(3) Uani 1 1 d . . .
O1A O 0.6697(2) 0.4639(4) 0.3154(2) 0.0428(12) Uani 1 1 d . . .
O2A O 0.7744(2) 0.4664(5) 0.3470(2) 0.0478(13) Uani 1 1 d . . .
O3A O 0.7207(2) 0.6286(4) 0.3165(2) 0.0409(12) Uani 1 1 d . . .
O4A O 0.7196(2) 0.4860(4) 0.25934(17) 0.0386(11) Uani 1 1 d . . .
Cl1B Cl 0.82505(6) 0.04940(15) 0.44437(5) 0.0333(4) Uani 1 1 d . . .
O1B O 0.7899(3) 0.0917(8) 0.4687(2) 0.080(2) Uani 1 1 d . . .
O2B O 0.8108(3) -0.0683(5) 0.4395(3) 0.088(3) Uani 1 1 d . . .
O3B O 0.8092(2) 0.0823(6) 0.3934(2) 0.0602(17) Uani 1 1 d . . .
O4B O 0.8877(2) 0.0572(4) 0.47409(18) 0.0419(12) Uani 1 1 d . . .

loop_
_atom_site_aniso_label
_atom_site_aniso_U_11
_atom_site_aniso_U_22
_atom_site_aniso_U_33
_atom_site_aniso_U_23
_atom_site_aniso_U_13
_atom_site_aniso_U_12
Cd1 0.0171(3) 0.0176(3) 0.0177(3) 0.000 0.0065(2) 0.000
Cd2 0.0125(3) 0.0172(3) 0.0173(3) 0.000 0.0015(2) 0.000
N11 0.022(2) 0.023(2) 0.032(3) -0.010(2) 0.010(2) -0.005(2)
C12 0.025(3) 0.019(3) 0.028(3) -0.002(2) 0.010(2) 0.001(2)
C13 0.034(3) 0.040(4) 0.028(3) -0.007(3) 0.011(3) -0.006(3)
C14 0.037(4) 0.046(4) 0.033(4) -0.012(3) 0.002(3) -0.005(3)
C15 0.026(3) 0.041(4) 0.050(4) -0.020(3) 0.005(3) -0.009(3)
C16 0.024(3) 0.033(3) 0.043(4) -0.014(3) 0.013(3) -0.007(3)
N21 0.015(2) 0.015(2) 0.027(2) -0.0040(18) 0.0087(19) 0.0006(17)
C22 0.018(3) 0.014(3) 0.031(3) 0.001(2) 0.004(2) 0.001(2)
C23 0.019(3) 0.030(3) 0.053(4) -0.008(3) 0.017(3) -0.001(2)
C24 0.032(3) 0.034(4) 0.067(5) -0.014(3) 0.031(4) -0.006(3)
C25 0.037(4) 0.031(3) 0.045(4) -0.012(3) 0.024(3) -0.004(3)
C26 0.024(3) 0.019(3) 0.026(3) -0.001(2) 0.009(2) 0.000(2)
N31 0.018(2) 0.016(2) 0.021(2) 0.0057(18) 0.0019(19) 0.0009(18)
C32 0.017(3) 0.017(3) 0.033(3) -0.001(2) 0.000(2) 0.000(2)
S33 0.0164(7) 0.0333(9) 0.0449(10) -0.0144(7) -0.0039(6) 0.0035(6)
C34 0.024(3) 0.025(3) 0.036(3) -0.005(3) 0.001(3) 0.004(2)
C35 0.032(3) 0.016(3) 0.023(3) 0.002(2) 0.000(2) -0.001(2)
C41 0.027(3) 0.018(3) 0.018(3) 0.001(2) 0.006(2) -0.002(2)
C42 0.028(3) 0.023(3) 0.022(3) 0.002(2) 0.003(2) -0.001(2)
C43 0.047(4) 0.069(5) 0.020(3) 0.011(3) 0.006(3) 0.011(4)
C44 0.064(5) 0.089(7) 0.026(4) 0.015(4) 0.027(4) 0.021(5)
C45 0.045(4) 0.077(6) 0.030(4) 0.008(4) 0.022(3) 0.008(4)
C46 0.027(3) 0.024(3) 0.028(3) 0.000(2) 0.010(2) -0.005(2)
N51 0.019(2) 0.016(2) 0.022(2) -0.0037(18) 0.0041(19) -0.0005(18)
C52 0.016(3) 0.020(3) 0.027(3) -0.001(2) 0.005(2) -0.002(2)
S53 0.0176(7) 0.0434(9) 0.0397(9) 0.0060(7) 0.0090(6) -0.0041(6)
C54 0.028(3) 0.030(3) 0.038(4) 0.005(3) 0.012(3) 0.001(3)
C55 0.025(3) 0.023(3) 0.029(3) -0.004(2) 0.014(2) -0.005(2)
N61 0.017(2) 0.015(2) 0.025(2) 0.0013(18) 0.0031(19) -0.0016(17)
C62 0.020(3) 0.019(3) 0.031(3) 0.000(2) 0.006(2) 0.003(2)
C63 0.021(3) 0.033(3) 0.036(4) 0.004(3) 0.000(3) -0.008(3)
C64 0.029(3) 0.042(4) 0.027(3) 0.010(3) -0.009(3) -0.003(3)
C65 0.036(3) 0.038(4) 0.019(3) 0.011(3) -0.006(3) -0.009(3)
C66 0.031(3) 0.019(3) 0.022(3) 0.002(2) 0.002(2) -0.001(2)
N71 0.022(2) 0.020(2) 0.024(2) 0.0030(19) 0.004(2) -0.0016(19)
C72 0.027(3) 0.019(3) 0.026(3) 0.007(2) 0.006(2) 0.000(2)
C73 0.038(4) 0.035(4) 0.030(3) 0.004(3) 0.010(3) -0.005(3)
C74 0.043(4) 0.037(4) 0.042(4) 0.014(3) 0.020(3) -0.009(3)
C75 0.024(3) 0.033(3) 0.052(4) 0.014(3) 0.012(3) -0.003(3)
C76 0.021(3) 0.024(3) 0.034(3) 0.006(3) 0.006(2) -0.003(2)
Cl1A 0.0236(7) 0.0249(7) 0.0314(7) 0.0023(6) 0.0117(6) -0.0007(5)
O1A 0.045(3) 0.041(3) 0.052(3) -0.010(2) 0.031(3) -0.016(2)
O2A 0.043(3) 0.056(3) 0.038(3) 0.005(2) 0.008(2) 0.015(2)
O3A 0.041(3) 0.022(2) 0.057(3) 0.000(2) 0.016(2) -0.001(2)
O4A 0.027(2) 0.061(3) 0.028(2) -0.001(2) 0.0116(19) 0.003(2)
Cl1B 0.0236(7) 0.0546(10) 0.0186(7) 0.0022(6) 0.0047(6) 0.0134(7)
O1B 0.044(3) 0.163(8) 0.032(3) -0.017(4) 0.015(3) 0.019(4)
O2B 0.087(5) 0.045(4) 0.086(5) 0.011(3) -0.016(4) -0.001(3)
O3B 0.041(3) 0.110(5) 0.032(3) 0.015(3) 0.018(2) 0.002(3)
O4B 0.024(2) 0.056(3) 0.035(3) -0.009(2) 0.000(2) 0.003(2)

loop_
_atom_type_symbol
_atom_type_description
_atom_type_scat_dispersion_real
_atom_type_scat_dispersion_imag
_atom_type_scat_source
C C 0.0033 0.0016 'International Tables Vol C Tables 4.2.6.8 and 6.1.1.4'
H H 0.0000 0.0000 'International Tables Vol C Tables 4.2.6.8 and 6.1.1.4'
N N 0.0061 0.0033 'International Tables Vol C Tables 4.2.6.8 and 6.1.1.4'
O O 0.0106 0.0060 'International Tables Vol C Tables 4.2.6.8 and 6.1.1.4'
S S 0.1246 0.1234 'International Tables Vol C Tables 4.2.6.8 and 6.1.1.4'
Cl Cl 0.1484 0.1585 'International Tables Vol C Tables 4.2.6.8 and 6.1.1.4'
Cd Cd -0.8075 1.2024 'International Tables Vol C Tables 4.2.6.8 and 6.1.1.4'

loop_
_geom_angle_atom_site_label_1
_geom_angle_atom_site_label_2
_geom_angle_atom_site_label_3
_geom_angle
_geom_angle_site_symmetry_1
_geom_angle_site_symmetry_3
_geom_angle_publ_flag
N21 Cd1 N21 173.5(2) . 2_755 ?
N21 Cd1 N11 69.50(16) . . ?
N21 Cd1 N11 106.76(16) 2_755 . ?
N21 Cd1 N11 106.76(16) . 2_755 ?
N21 Cd1 N11 69.50(16) 2_755 2_755 ?
N11 Cd1 N11 114.2(3) . 2_755 ?
N21 Cd1 N31 69.45(16) . . ?
N21 Cd1 N31 114.30(16) 2_755 . ?
N11 Cd1 N31 138.90(17) . . ?
N11 Cd1 N31 79.95(16) 2_755 . ?
N21 Cd1 N31 114.30(16) . 2_755 ?
N21 Cd1 N31 69.45(16) 2_755 2_755 ?
N11 Cd1 N31 79.95(16) . 2_755 ?
N11 Cd1 N31 138.90(17) 2_755 2_755 ?
N31 Cd1 N31 115.6(2) . 2_755 ?
N61 Cd2 N61 179.3(2) 2_755 . ?
N61 Cd2 N71 70.33(16) 2_755 2_755 ?
N61 Cd2 N71 109.33(16) . 2_755 ?
N61 Cd2 N71 109.33(16) 2_755 . ?
N61 Cd2 N71 70.33(16) . . ?
N71 Cd2 N71 121.1(2) 2_755 . ?
N61 Cd2 N51 110.61(16) 2_755 . ?
N61 Cd2 N51 69.80(16) . . ?
N71 Cd2 N51 79.29(16) 2_755 . ?
N71 Cd2 N51 139.49(15) . . ?
N61 Cd2 N51 69.80(16) 2_755 2_755 ?
N61 Cd2 N51 110.61(16) . 2_755 ?
N71 Cd2 N51 139.49(15) 2_755 2_755 ?
N71 Cd2 N51 79.29(16) . 2_755 ?
N51 Cd2 N51 108.5(2) . 2_755 ?
C12 N11 C16 118.3(5) . . ?
C12 N11 Cd1 116.7(4) . . ?
C16 N11 Cd1 121.7(4) . . ?
N11 C12 C13 121.8(6) . . ?
N11 C12 C26 116.0(5) . . ?
C13 C12 C26 122.2(6) . . ?
C12 C13 C14 119.3(6) . . ?
C12 C13 H4 120.4 . . ?
C14 C13 H4 120.4 . . ?
C15 C14 C13 119.2(6) . . ?
C15 C14 H3 120.4 . . ?
C13 C14 H3 120.4 . . ?
C16 C15 C14 117.9(6) . . ?
C16 C15 H2 121.0 . . ?
C14 C15 H2 121.0 . . ?
N11 C16 C15 123.4(6) . . ?
N11 C16 H1 118.3 . . ?
C15 C16 H1 118.3 . . ?
C26 N21 C22 120.0(5) . . ?
C26 N21 Cd1 120.2(4) . . ?
C22 N21 Cd1 119.9(4) . . ?
N21 C22 C23 121.6(6) . . ?
N21 C22 C32 113.6(5) . . ?
C23 C22 C32 124.7(5) . . ?
C24 C23 C22 117.6(6) . . ?
C24 C23 H31 121.2 . . ?
C22 C23 H31 121.2 . . ?
C23 C24 C25 121.2(6) . . ?
C23 C24 H32 119.4 . . ?
C25 C24 H32 119.4 . . ?
C26 C25 C24 118.7(6) . . ?
C26 C25 H33 120.6 . . ?
C24 C25 H33 120.6 . . ?
N21 C26 C25 120.9(5) . . ?
N21 C26 C12 114.9(5) . . ?
C25 C26 C12 124.2(6) . . ?
C32 N31 C35 110.7(5) . . ?
C32 N31 Cd1 112.1(4) . . ?
C35 N31 Cd1 130.2(4) . . ?
N31 C32 C22 120.2(5) . . ?
N31 C32 S33 114.8(4) . . ?
C22 C32 S33 125.0(4) . . ?
C32 S33 C34 89.8(3) . . ?
C35 C34 S33 109.9(5) . . ?
C35 C34 H10 125.0 . . ?
S33 C34 H10 125.0 . . ?
C34 C35 N31 114.7(6) . . ?
C34 C35 C42 128.7(6) . . ?
N31 C35 C42 116.5(5) . . ?
C46 C41 C42 122.1(5) . . ?
C46 C41 H16 119.0 . . ?
C42 C41 H16 119.0 . . ?
C43 C42 C41 118.9(6) . . ?
C43 C42 C35 124.0(6) . . ?
C41 C42 C35 117.0(5) . . ?
C42 C43 C44 118.6(7) . . ?
C42 C43 H100 120.7 . . ?
C44 C43 H100 120.7 . . ?
C45 C44 C43 121.7(7) . . ?
C45 C44 H13 119.1 . . ?
C43 C44 H13 119.1 . . ?
C44 C45 C46 120.6(7) . . ?
C44 C45 H14 119.7 . . ?
C46 C45 H14 119.7 . . ?
C41 C46 C45 118.0(6) . . ?
C41 C46 C55 118.1(5) . . ?
C45 C46 C55 123.8(6) . . ?
C52 N51 C55 111.3(5) . . ?
C52 N51 Cd2 108.9(4) . . ?
C55 N51 Cd2 132.0(4) . . ?
N51 C52 C62 121.1(5) . . ?
N51 C52 S53 114.0(4) . . ?
C62 C52 S53 124.9(4) . . ?
C52 S53 C54 90.0(3) . . ?
C55 C54 S53 110.2(5) . . ?
C55 C54 H18 124.9 . . ?
S53 C54 H18 124.9 . . ?
C54 C55 N51 114.5(5) . . ?
C54 C55 C46 126.4(6) . . ?
N51 C55 C46 118.9(5) . . ?
C66 N61 C62 120.3(5) . . ?
C66 N61 Cd2 119.6(4) . . ?
C62 N61 Cd2 120.1(4) . . ?
N61 C62 C63 121.7(6) . . ?
N61 C62 C52 114.0(5) . . ?
C63 C62 C52 124.1(5) . . ?
C64 C63 C62 118.5(6) . . ?
C64 C63 H28 120.8 . . ?
C62 C63 H28 120.8 . . ?
C63 C64 C65 120.3(6) . . ?
C63 C64 H27 119.8 . . ?
C65 C64 H27 119.8 . . ?
C64 C65 C66 119.2(6) . . ?
C64 C65 H26 120.4 . . ?
C66 C65 H26 120.4 . . ?
N61 C66 C65 120.0(6) . . ?
N61 C66 C72 116.2(5) . . ?
C65 C66 C72 123.8(6) . . ?
C72 N71 C76 117.8(5) . . ?
C72 N71 Cd2 115.5(4) . . ?
C76 N71 Cd2 124.2(4) . . ?
N71 C72 C73 121.7(6) . . ?
N71 C72 C66 116.2(5) . . ?
C73 C72 C66 122.1(5) . . ?
C74 C73 C72 119.3(6) . . ?
C74 C73 H25 120.3 . . ?
C72 C73 H25 120.3 . . ?
C73 C74 C75 118.6(6) . . ?
C73 C74 H24 120.7 . . ?
C75 C74 H24 120.7 . . ?
C76 C75 C74 118.6(6) . . ?
C76 C75 H23 120.7 . . ?
C74 C75 H23 120.7 . . ?
N71 C76 C75 124.0(6) . . ?
N71 C76 H22 118.0 . . ?
C75 C76 H22 118.0 . . ?
O2A Cl1A O3A 109.4(3) . . ?
O2A Cl1A O1A 110.7(3) . . ?
O3A Cl1A O1A 109.6(3) . . ?
O2A Cl1A O4A 108.0(3) . . ?
O3A Cl1A O4A 109.7(3) . . ?
O1A Cl1A O4A 109.4(3) . . ?
O1B Cl1B O3B 115.4(4) . . ?
O1B Cl1B O4B 113.9(3) . . ?
O3B Cl1B O4B 113.1(3) . . ?
O1B Cl1B O2B 103.8(5) . . ?
O3B Cl1B O2B 102.8(4) . . ?
O4B Cl1B O2B 106.2(4) . . ?

loop_
_geom_bond_atom_site_label_1
_geom_bond_atom_site_label_2
_geom_bond_distance
_geom_bond_site_symmetry_2
_geom_bond_publ_flag
Cd1 N21 2.306(5) . ?
Cd1 N21 2.306(5) 2_755 ?
Cd1 N11 2.365(5) . ?
Cd1 N11 2.365(5) 2_755 ?
Cd1 N31 2.417(4) . ?
Cd1 N31 2.417(4) 2_755 ?
Cd2 N61 2.282(4) 2_755 ?
Cd2 N61 2.282(4) . ?
Cd2 N71 2.370(5) 2_755 ?
Cd2 N71 2.370(5) . ?
Cd2 N51 2.464(5) . ?
Cd2 N51 2.464(5) 2_755 ?
N11 C12 1.335(8) . ?
N11 C16 1.350(8) . ?
C12 C13 1.383(9) . ?
C12 C26 1.502(8) . ?
C13 C14 1.386(9) . ?
C13 H4 0.9300 . ?
C14 C15 1.384(11) . ?
C14 H3 0.9300 . ?
C15 C16 1.372(10) . ?
C15 H2 0.9300 . ?
C16 H1 0.9300 . ?
N21 C26 1.342(7) . ?
N21 C22 1.349(7) . ?
C22 C23 1.393(8) . ?
C22 C32 1.466(8) . ?
C23 C24 1.364(10) . ?
C23 H31 0.9300 . ?
C24 C25 1.380(10) . ?
C24 H32 0.9300 . ?
C25 C26 1.379(9) . ?
C25 H33 0.9300 . ?
N31 C32 1.312(8) . ?
N31 C35 1.382(7) . ?
C32 S33 1.710(5) . ?
S33 C34 1.715(7) . ?
C34 C35 1.366(8) . ?
C34 H10 0.9300 . ?
C35 C42 1.461(9) . ?
C41 C46 1.387(9) . ?
C41 C42 1.403(8) . ?
C41 H16 0.9300 . ?
C42 C43 1.390(9) . ?
C43 C44 1.399(11) . ?
C43 H100 0.9300 . ?
C44 C45 1.368(11) . ?
C44 H13 0.9300 . ?
C45 C46 1.390(9) . ?
C45 H14 0.9300 . ?
C46 C55 1.462(8) . ?
N51 C52 1.325(7) . ?
N51 C55 1.374(8) . ?
C52 C62 1.461(8) . ?
C52 S53 1.712(6) . ?
S53 C54 1.716(7) . ?
C54 C55 1.369(8) . ?
C54 H18 0.9300 . ?
N61 C66 1.339(8) . ?
N61 C62 1.346(7) . ?
C62 C63 1.379(8) . ?
C63 C64 1.369(10) . ?
C63 H28 0.9300 . ?
C64 C65 1.372(10) . ?
C64 H27 0.9300 . ?
C65 C66 1.403(8) . ?
C65 H26 0.9300 . ?
C66 C72 1.479(8) . ?
N71 C72 1.345(7) . ?
N71 C76 1.347(7) . ?
C72 C73 1.387(9) . ?
C73 C74 1.386(9) . ?
C73 H25 0.9300 . ?
C74 C75 1.391(10) . ?
C74 H24 0.9300 . ?
C75 C76 1.354(9) . ?
C75 H23 0.9300 . ?
C76 H22 0.9300 . ?
Cl1A O2A 1.424(5) . ?
Cl1A O3A 1.432(5) . ?
Cl1A O1A 1.435(5) . ?
Cl1A O4A 1.452(5) . ?
Cl1B O1B 1.387(6) . ?
Cl1B O3B 1.396(5) . ?
Cl1B O4B 1.431(5) . ?
Cl1B O2B 1.461(7) . ?

loop_
_platon_squeeze_void_nr
_platon_squeeze_void_average_x
_platon_squeeze_void_average_y
_platon_squeeze_void_average_z
_platon_squeeze_void_volume
_platon_squeeze_void_count_electrons
1 0.315 -0.185 0.000 768.1 188.9
2 0.331 0.169 0.500 768.1 188.7
